data_1564176
loop_
_publ_author_name
'Farwa, Ume'
'Pait, Moumita'
'Ryu, Ji Yeon'
'Byun, Yong Min'
'Lee, Seul Gi'
'Jeong, Seung Hoo'
'Singh, Ovender'
'Singh, Neetu'
'Park, Hyoung-Ryun'
'Lee, Junseong'

_publ_section_title
;
 Multinuclear nickel(II) complexes with chiral schiff base ligand
;
_journal_name_full 'Inorganica Chimica Acta'
_journal_page_first 119798
_journal_paper_doi 10.1016/j.ica.2020.119798
_journal_volume 511
_journal_year 2020
_chemical_formula_sum 'C105.48 H139.19 Cl2.5 N6 Na1.5 Ni6 O37.75'
_chemical_formula_weight 2570.54
_space_group_crystal_system orthorhombic
_space_group_IT_number 19
_space_group_name_Hall 'P 2ac 2ab'
_space_group_name_H-M_alt 'P 21 21 21'
_atom_sites_solution_hydrogens mixed
_atom_sites_solution_primary direct
_cell_angle_alpha 90
_cell_angle_beta 90
_cell_angle_gamma 90
_cell_formula_units_Z 4
_cell_length_a 14.7935(4)
_cell_length_b 20.7861(6)
_cell_length_c 41.1035(12)
_cell_measurement_reflns_used 9237
_cell_measurement_temperature 100
_cell_measurement_theta_max 21.922
_cell_measurement_theta_min 2.593
_cell_volume 12639.3(6)
_computing_cell_refinement 'SAINT v8.34A (Bruker, 2013)'
_computing_data_reduction 'SAINT v8.34A (Bruker, 2013)'
_computing_molecular_graphics 'Olex2 (Dolomanov et al., 2009)'
_computing_publication_material 'Olex2 (Dolomanov et al., 2009)'
_computing_structure_refinement 'XL (Sheldrick, 2008)'
_computing_structure_solution 'ShelXS-1997 (Sheldrick, 2008)'
_diffrn_ambient_temperature 100
_diffrn_measured_fraction_theta_full 0.999
_diffrn_measured_fraction_theta_max 0.996
_diffrn_measurement_device_type 'Bruker APEX-II CCD'
_diffrn_measurement_method '\f and \w scans'
_diffrn_radiation_type MoK\a
_diffrn_radiation_wavelength 0.71073
_diffrn_reflns_av_R_equivalents 0.0713
_diffrn_reflns_av_unetI/netI 0.0897
_diffrn_reflns_Laue_measured_fraction_full 0.999
_diffrn_reflns_Laue_measured_fraction_max 0.996
_diffrn_reflns_limit_h_max 17
_diffrn_reflns_limit_h_min -17
_diffrn_reflns_limit_k_max 22
_diffrn_reflns_limit_k_min -25
_diffrn_reflns_limit_l_max 49
_diffrn_reflns_limit_l_min -49
_diffrn_reflns_number 88788
_diffrn_reflns_point_group_measured_fraction_full 0.988
_diffrn_reflns_point_group_measured_fraction_max 0.984
_diffrn_reflns_theta_full 25.242
_diffrn_reflns_theta_max 25.387
_diffrn_reflns_theta_min 1.761
_diffrn_standards_number 0
_exptl_absorpt_coefficient_mu 1.011
_exptl_absorpt_correction_T_max 0.7452
_exptl_absorpt_correction_T_min 0.5384
_exptl_absorpt_correction_type multi-scan
_exptl_crystal_density_diffrn 1.351
_exptl_crystal_description block
_exptl_crystal_F_000 5372
_refine_diff_density_max 0.869
_refine_diff_density_min -0.507
_refine_diff_density_rms 0.099
_refine_ls_abs_structure_details
;
 Flack x determined using 6166 quotients [(I+)-(I-)]/[(I+)+(I-)]
 (Parsons, Flack and Wagner, Acta Cryst. B69 (2013) 249-259).
;
_refine_ls_abs_structure_Flack 0.026(5)
_refine_ls_extinction_coef .
_refine_ls_extinction_method none
_refine_ls_goodness_of_fit_ref 1.030
_refine_ls_hydrogen_treatment mixed
_refine_ls_matrix_type full
_refine_ls_number_parameters 1666
_refine_ls_number_reflns 22862
_refine_ls_number_restraints 147
_refine_ls_restrained_S_all 1.035
_refine_ls_R_factor_all 0.0911
_refine_ls_R_factor_gt 0.0600
_refine_ls_shift/su_max 2.234
_refine_ls_shift/su_mean 0.028
_refine_ls_structure_factor_coef Fsqd
_refine_ls_weighting_details 'w=1/[\s^2^(Fo^2^)+(0.0900P)^2^] where P=(Fo^2^+2Fc^2^)/3'
_refine_ls_weighting_scheme calc
_refine_ls_wR_factor_gt 0.1417
_refine_ls_wR_factor_ref 0.1557
_reflns_Friedel_coverage 0.821
_reflns_Friedel_fraction_full 0.976
_reflns_Friedel_fraction_max 0.970
_reflns_number_gt 16966
_reflns_number_total 22862
_reflns_threshold_expression 'I > 2\s(I)'
_cod_data_source_file complex3.cif
_cod_data_source_block pait09-1
_cod_original_formula_sum 'C105.48 H139.19 Cl2.50 N6 Na1.50 Ni6 O37.75'
_cod_database_code 1564176
_shelx_space_group_comment
;
The symmetry employed for this shelxl refinement is uniquely defined
by the following loop, which should always be used as a source of
symmetry information in preference to the above space-group names.
They are only intended as comments.
;
_olex2_refinement_description
;
1. Fixed Uiso
 At 1.2 times of:
  All C(H) groups, All C(H,H) groups
 At 1.5 times of:
  All C(H,H,H) groups, All O(H) groups
2. Restrained distances
 O31-O32
 2.2 with sigma of 0.02
 C111-O45
 1.35 with sigma of 0.02
 O46-C113
 1.35 with sigma of 0.02
3. Uiso/Uaniso restraints and constraints
Uanis(C9A) \\sim Ueq, Uanis(C9) \\sim Ueq, Uanis(C10) \\sim Ueq, Uanis(C10A)
\\sim Ueq, Uanis(C8) \\sim Ueq, Uanis(C8A) \\sim Ueq: with sigma of 0.01 and
sigma for terminal atoms of 0.02
Uanis(C69) \\sim Ueq, Uanis(C46) \\sim Ueq: with sigma of 0.01 and sigma for
terminal atoms of 0.02
Uanis(O32) \\sim Ueq, Uanis(C18) \\sim Ueq, Uanis(C19) \\sim Ueq: with sigma of
0.01 and sigma for terminal atoms of 0.02
Uanis(C107) \\sim Ueq, Uanis(C70) \\sim Ueq: with sigma of 0.01 and sigma for
terminal atoms of 0.02
Uanis(C105) \\sim Ueq: with sigma of 0.001 and sigma for terminal atoms of 0.002
Uanis(C103) \\sim Ueq: with sigma of 0.01 and sigma for terminal atoms of 0.02
Uanis(O31) \\sim Ueq, Uanis(O32) \\sim Ueq: with sigma of 0.01 and sigma for
terminal atoms of 0.02
Uanis(C68) \\sim Ueq, Uanis(O30) \\sim Ueq, Uanis(O40) \\sim Ueq: with sigma of
0.01 and sigma for terminal atoms of 0.02
Uanis(O45) \\sim Ueq, Uanis(C111) \\sim Ueq: with sigma of 0.01 and sigma for
terminal atoms of 0.02
Uanis(C113) \\sim Ueq, Uanis(Na2) \\sim Ueq: with sigma of 0.01 and sigma for
terminal atoms of 0.02
Uanis(C111) \\sim Ueq, Uanis(O46) \\sim Ueq: with sigma of 0.001 and sigma for
terminal atoms of 0.002
4. Others
 Fixed Sof: O40(0.75) H40(0.75) C8(0.5) H8A(0.5) H8B(0.5) H8C(0.5) C9(0.5)
 H9A(0.5) H9B(0.5) H9C(0.5) C8A(0.5) H8AA(0.5) H8AB(0.5) H8AC(0.5) C9A(0.5)
 H9AA(0.5) H9AB(0.5) H9AC(0.5) C10(0.5) H10A(0.5) H10B(0.5) H10C(0.5)
 C68(0.33333) H68A(0.33333) H68B(0.33333) H68C(0.33333) C69(0.33333)
 H69A(0.33333) H69B(0.33333) H69C(0.33333) C70(0.33333) H70A(0.33333)
 H70B(0.33333) H70C(0.33333) C68A(0.66) H68D(0.66) H68E(0.66) H68F(0.66)
 C69A(0.66) H69D(0.66) H69E(0.66) H69F(0.66) C70A(0.66) H70D(0.66) H70E(0.66)
 H70F(0.66) O34(0.75) H34(0.75) O33(0.75) H33A(0.75) C101(0.75) H10J(0.75)
 H10K(0.75) H10L(0.75) O35(0.5) H35A(0.5) O36(0.5) H36(0.5) O39(0.5) H39(0.5)
 C104(0.5) H10P(0.5) H10Q(0.5) H10R(0.5) C107(0.25) H10S(0.25) H10T(0.25)
 H10U(0.25) O41(0.5) H41A(0.5) C109(0.5) H10V(0.5) H10W(0.5) H10X(0.5) O37(0.5)
 H37(0.5) C105(0.5) H10Y(0.5) H(0.5) HA(0.5) C103(0.5) H10M(0.5) H10N(0.5)
 H10O(0.5) C10A(0.5) H10D(0.5) H10E(0.5) H10F(0.5) C112(0.75) H11D(0.75)
 H11E(0.75) H11F(0.75) C108(0.75) H10G(0.75) H10H(0.75) H10I(0.75) Na1(0.75)
 Cl1(0.5) O30(0.5) O29(0.5) O32(0.5) O31(0.5) O45(0.75) H45(0.75) C111(0.75)
 H11G(0.75) H11H(0.75) H11I(0.75) O46(0.25) H46(0.25) C113(0.25) H11J(0.25)
 H11K(0.25) H11L(0.25) Na4(0.5) Na2(0.125) Na3(0.125)
5.a Ternary CH refined with riding coordinates:
 C12(H12), C13(H13), C22(H22), C23(H23), C42(H42), C43(H43), C52(H52),
 C53(H53), C72(H72), C73(H73), C82(H82), C83(H83)
5.b Secondary CH2 refined with riding coordinates:
 C14(H14A,H14B), C24(H24A,H24B), C44(H44A,H44B), C54(H54A,H54B), C74(H74A,
 H74B), C84(H84A,H84B)
5.c Aromatic/amide H refined with riding coordinates:
 C3(H3), C5(H5), C11(H11), C17(H17), C18(H18), C19(H19), C20(H20), C21(H21),
 C27(H27), C28(H28), C29(H29), C30(H30), C33(H33), C35(H35), C41(H41), C47(H47),
  C48(H48), C49(H49), C50(H50), C51(H51), C57(H57), C58(H58), C59(H59),
 C63(H63), C65(H65), C71(H71), C77(H77), C78(H78), C79(H79), C80(H80), C81(H81),
  C87(H87), C88(H88), C89(H89), C90(H90)
5.d Idealised Me refined as rotating group:
 C8(H8A,H8B,H8C), C9(H9A,H9B,H9C), C8A(H8AA,H8AB,H8AC), C9A(H9AA,H9AB,H9AC),
 C10(H10A,H10B,H10C), C38(H38A,H38B,H38C), C39(H39A,H39B,H39C), C40(H40A,H40B,
 H40C), C68(H68A,H68B,H68C), C69(H69A,H69B,H69C), C70(H70A,H70B,H70C),
 C68A(H68D,H68E,H68F), C69A(H69D,H69E,H69F), C70A(H70D,H70E,H70F), C92(H92A,
 H92B,H92C), C93(H93A,H93B,H93C), C94(H94A,H94B,H94C), C95(H95A,H95B,H95C),
 C96(H96A,H96B,H96C), C97(H97A,H97B,H97C), C98(H98A,H98B,H98C), C110(H11A,H11B,
 H11C), C1AA(H1AA,H1AB,H1AC), C101(H10J,H10K,H10L), C104(H10P,H10Q,H10R),
 C107(H10S,H10T,H10U), C109(H10V,H10W,H10X), C105(H10Y,H,HA), C103(H10M,H10N,
 H10O), C10A(H10D,H10E,H10F), C112(H11D,H11E,H11F), C108(H10G,H10H,H10I),
 C111(H11G,H11H,H11I), C113(H11J,H11K,H11L)
5.e Idealised tetrahedral OH refined as rotating group:
 O40(H40), O43(H43A), O42(H42A), O34(H34), O33(H33A), O35(H35A), O36(H36),
 O39(H39), O41(H41A), O37(H37), O45(H45), O46(H46)
;

loop_
_space_group_symop_operation_xyz
'x, y, z'
'-x+1/2, -y, z+1/2'
'-x, y+1/2, -z+1/2'
'x+1/2, -y+1/2, -z'

loop_
_atom_site_label
_atom_site_type_symbol
_atom_site_fract_x
_atom_site_fract_y
_atom_site_fract_z
_atom_site_U_iso_or_equiv
_atom_site_adp_type
_atom_site_occupancy
_atom_site_site_symmetry_order
_atom_site_calc_flag
_atom_site_refinement_flags_posn
_atom_site_refinement_flags_adp
_atom_site_refinement_flags_occupancy
_atom_site_disorder_assembly
_atom_site_disorder_group
Ni1 Ni 0.90528(7) 0.45857(6) 0.14556(3) 0.0297(3) Uani 1 1 d . . . . .
Ni2 Ni 0.85722(7) 0.51564(6) 0.07860(2) 0.0235(3) Uani 1 1 d . . . . .
Ni3 Ni 0.66511(7) 0.49114(6) 0.07004(2) 0.0242(3) Uani 1 1 d . . . . .
Ni4 Ni 0.56693(7) 0.60296(6) 0.10450(3) 0.0244(3) Uani 1 1 d . . . . .
Ni5 Ni 0.56753(7) 0.57147(6) 0.17360(3) 0.0248(3) Uani 1 1 d . . . . .
Ni6 Ni 0.75160(8) 0.61811(7) 0.19952(3) 0.0308(3) Uani 1 1 d . . . . .
O40 O 0.7954(6) 0.5238(7) 0.2867(2) 0.061(3) Uani 0.75 1 d . U P . .
H40 H 0.7598 0.5076 0.3003 0.091 Uiso 0.75 1 calc GR . P . .
O1 O 0.8136(4) 0.5249(3) 0.12753(13) 0.0246(14) Uani 1 1 d . . . . .
O2 O 0.6761(4) 0.5460(3) 0.11072(13) 0.0258(14) Uani 1 1 d . . . . .
O3 O 0.7075(4) 0.5584(3) 0.16281(12) 0.0241(14) Uani 1 1 d . . . . .
O4 O 0.9545(4) 0.4630(3) 0.10056(14) 0.0282(15) Uani 1 1 d . . . . .
O5 O 0.8706(4) 0.4515(4) 0.19294(14) 0.0419(18) Uani 1 1 d . . . . .
O6 O 0.7600(4) 0.5596(3) 0.05124(12) 0.0243(14) Uani 1 1 d . . . . .
O7 O 0.5584(4) 0.5500(3) 0.06405(13) 0.0251(14) Uani 1 1 d . . . . .
O8 O 0.7743(4) 0.4336(3) 0.07217(13) 0.0281(15) Uani 1 1 d . . . . .
O9 O 0.5657(4) 0.6559(3) 0.14538(14) 0.0262(14) Uani 1 1 d . . . . .
O10 O 0.6211(4) 0.6187(3) 0.21187(13) 0.0305(16) Uani 1 1 d . . . . .
O11 O 0.5016(3) 0.5336(3) 0.13485(14) 0.0249(14) Uani 1 1 d . . . . .
O12 O 0.8863(4) 0.6220(4) 0.19191(14) 0.0352(17) Uani 1 1 d . . . . .
O13 O 0.8090(5) 0.3927(4) 0.13085(16) 0.0431(18) Uani 1 1 d . . . . .
O14 O 0.9854(4) 0.5456(4) 0.15324(15) 0.0349(18) Uani 1 1 d . . . . .
O15 O 0.9353(4) 0.5987(3) 0.09444(14) 0.0300(15) Uani 1 1 d . . . . .
O16 O 0.5853(5) 0.4382(4) 0.10420(17) 0.0376(18) Uani 1 1 d . . . . .
O17 O 0.6722(4) 0.6566(3) 0.08078(15) 0.0316(15) Uani 1 1 d . . . . .
O18 O 0.5947(4) 0.4842(3) 0.20258(14) 0.0329(15) Uani 1 1 d . . . . .
O19 O 0.7255(4) 0.6888(3) 0.16536(16) 0.0364(17) Uani 1 1 d . . . . .
O20 O 0.7608(4) 0.5275(3) 0.22487(14) 0.0363(17) Uani 1 1 d . . . . .
N1 N 0.4471(5) 0.5744(4) 0.19424(16) 0.0271(17) Uani 1 1 d . . . . .
N2 N 0.6328(5) 0.4414(4) 0.03103(16) 0.0259(18) Uani 1 1 d . . . . .
N3 N 0.4646(5) 0.6561(4) 0.09031(17) 0.0245(17) Uani 1 1 d . . . . .
N4 N 0.7858(5) 0.6662(4) 0.23919(18) 0.037(2) Uani 1 1 d . . . . .
N5 N 1.0039(5) 0.4006(4) 0.15961(19) 0.038(2) Uani 1 1 d . . . . .
N6 N 0.9270(5) 0.5128(4) 0.03776(16) 0.0246(16) Uani 1 1 d . . . . .
C1 C 1.0225(5) 0.4313(5) 0.0875(2) 0.024(2) Uani 1 1 d . . . . .
C2 C 1.0764(6) 0.3904(5) 0.1070(2) 0.033(2) Uani 1 1 d . . . . .
C3 C 1.1513(6) 0.3576(5) 0.0927(3) 0.038(3) Uani 1 1 d . . . . .
H3 H 1.1882 0.3312 0.1062 0.046 Uiso 1 1 calc R . . . .
C4 C 1.1719(6) 0.3627(5) 0.0603(2) 0.033(2) Uani 1 1 d . . . . .
C5 C 1.1180(6) 0.4022(5) 0.0419(2) 0.037(2) Uani 1 1 d . . . . .
H5 H 1.1326 0.4071 0.0195 0.044 Uiso 1 1 calc R . . . .
C6 C 1.0425(6) 0.4360(5) 0.0538(2) 0.027(2) Uani 1 1 d . . . . .
C7 C 1.2528(7) 0.3253(6) 0.0452(3) 0.044(3) Uani 1 1 d . . . . .
C8 C 1.3197(17) 0.2993(13) 0.0734(7) 0.030(6) Uani 0.5 1 d . U P A 1
H8A H 1.3457 0.3359 0.0851 0.046 Uiso 0.5 1 calc GR . P A 1
H8B H 1.3684 0.2739 0.0635 0.046 Uiso 0.5 1 calc GR . P A 1
H8C H 1.2856 0.2722 0.0886 0.046 Uiso 0.5 1 calc GR . P A 1
C9 C 1.3141(19) 0.3796(16) 0.0281(8) 0.078(9) Uani 0.5 1 d . U P A 1
H9A H 1.2981 0.3826 0.0050 0.118 Uiso 0.5 1 calc GR . P A 1
H9B H 1.3780 0.3680 0.0302 0.118 Uiso 0.5 1 calc GR . P A 1
H9C H 1.3033 0.4212 0.0386 0.118 Uiso 0.5 1 calc GR . P A 1
C8A C 1.328(3) 0.3276(19) 0.0650(8) 0.073(12) Uani 0.5 1 d . U P A 2
H8AA H 1.3484 0.3723 0.0671 0.109 Uiso 0.5 1 calc GR . P A 2
H8AB H 1.3765 0.3017 0.0554 0.109 Uiso 0.5 1 calc GR . P A 2
H8AC H 1.3127 0.3106 0.0865 0.109 Uiso 0.5 1 calc GR . P A 2
C9A C 1.2777(19) 0.3513(15) 0.0100(7) 0.069(9) Uani 0.5 1 d . U P A 2
H9AA H 1.2291 0.3405 -0.0053 0.103 Uiso 0.5 1 calc GR . P A 2
H9AB H 1.3342 0.3314 0.0027 0.103 Uiso 0.5 1 calc GR . P A 2
H9AC H 1.2853 0.3981 0.0108 0.103 Uiso 0.5 1 calc GR . P A 2
C10 C 1.225(2) 0.2715(18) 0.0281(8) 0.054(10) Uani 0.5 1 d . U P A 1
H10A H 1.2760 0.2421 0.0252 0.082 Uiso 0.5 1 calc GR . P A 1
H10B H 1.2018 0.2846 0.0068 0.082 Uiso 0.5 1 calc GR . P A 1
H10C H 1.1767 0.2497 0.0402 0.082 Uiso 0.5 1 calc GR . P A 1
C11 C 1.0670(7) 0.3791(5) 0.1416(2) 0.042(3) Uani 1 1 d . . . . .
H11 H 1.1119 0.3532 0.1518 0.050 Uiso 1 1 calc R . . . .
C12 C 1.0000(7) 0.3817(6) 0.1941(2) 0.050(3) Uani 1 1 d . . . . .
H12 H 1.0626 0.3805 0.2033 0.060 Uiso 1 1 calc R . . . .
C13 C 0.9422(7) 0.4271(7) 0.2138(2) 0.056(3) Uani 1 1 d . . . . .
H13 H 0.9792 0.4630 0.2230 0.067 Uiso 1 1 calc R . . . .
C14 C 0.9001(9) 0.3874(8) 0.2405(3) 0.068(4) Uani 1 1 d . . . . .
H14A H 0.9384 0.3872 0.2603 0.082 Uiso 1 1 calc R . . . .
H14B H 0.8392 0.4036 0.2463 0.082 Uiso 1 1 calc R . . . .
C15 C 0.8950(8) 0.3226(10) 0.2257(3) 0.080(6) Uani 1 1 d . . . . .
C16 C 0.9545(7) 0.3180(8) 0.1996(3) 0.063(4) Uani 1 1 d . . . . .
C17 C 0.8436(10) 0.2692(9) 0.2347(4) 0.085(5) Uani 1 1 d . . . . .
H17 H 0.8036 0.2713 0.2528 0.102 Uiso 1 1 calc R . . . .
C18 C 0.8516(11) 0.2149(9) 0.2175(4) 0.086(5) Uani 1 1 d . U . . .
H18 H 0.8136 0.1794 0.2224 0.103 Uiso 1 1 calc R . . . .
C19 C 0.9135(11) 0.2097(9) 0.1930(4) 0.094(5) Uani 1 1 d . U . . .
H19 H 0.9213 0.1695 0.1823 0.113 Uiso 1 1 calc R . . . .
C20 C 0.9657(9) 0.2623(7) 0.1832(3) 0.065(4) Uani 1 1 d . . . . .
H20 H 1.0073 0.2590 0.1656 0.078 Uiso 1 1 calc R . . . .
C21 C 0.9962(6) 0.4782(5) 0.0315(2) 0.029(2) Uani 1 1 d . . . . .
H21 H 1.0195 0.4805 0.0100 0.035 Uiso 1 1 calc R . . . .
C22 C 0.8853(6) 0.5530(5) 0.0125(2) 0.029(2) Uani 1 1 d . . . . .
H22 H 0.8982 0.5339 -0.0094 0.034 Uiso 1 1 calc R . . . .
C23 C 0.7809(6) 0.5575(5) 0.01742(19) 0.026(2) Uani 1 1 d . . . . .
H23 H 0.7498 0.5204 0.0067 0.032 Uiso 1 1 calc R . . . .
C24 C 0.7562(6) 0.6205(5) 0.0007(2) 0.031(2) Uani 1 1 d . . . . .
H24A H 0.7437 0.6135 -0.0227 0.037 Uiso 1 1 calc R . . . .
H24B H 0.7024 0.6403 0.0110 0.037 Uiso 1 1 calc R . . . .
C25 C 0.8388(6) 0.6621(5) 0.0054(2) 0.030(2) Uani 1 1 d . . . . .
C26 C 0.9125(6) 0.6230(5) 0.01237(19) 0.029(2) Uani 1 1 d . . . . .
C27 C 0.8482(7) 0.7275(5) 0.0038(2) 0.034(2) Uani 1 1 d . . . . .
H27 H 0.7985 0.7542 -0.0018 0.041 Uiso 1 1 calc R . . . .
C28 C 0.9327(8) 0.7539(5) 0.0106(2) 0.043(3) Uani 1 1 d . . . . .
H28 H 0.9400 0.7993 0.0105 0.052 Uiso 1 1 calc R . . . .
C29 C 1.0055(7) 0.7156(6) 0.0174(2) 0.041(3) Uani 1 1 d . . . . .
H29 H 1.0627 0.7347 0.0214 0.049 Uiso 1 1 calc R . . . .
C30 C 0.9971(6) 0.6497(5) 0.0184(2) 0.034(2) Uani 1 1 d . . . . .
H30 H 1.0477 0.6231 0.0232 0.041 Uiso 1 1 calc R . . . .
C31 C 0.4965(5) 0.5487(5) 0.0411(2) 0.025(2) Uani 1 1 d . . . . .
C32 C 0.4981(6) 0.5039(5) 0.0152(2) 0.031(2) Uani 1 1 d . . . . .
C33 C 0.4313(6) 0.5055(5) -0.0087(2) 0.034(2) Uani 1 1 d . . . . .
H33 H 0.4350 0.4755 -0.0261 0.041 Uiso 1 1 calc R . . . .
C34 C 0.3591(6) 0.5491(5) -0.0085(2) 0.032(2) Uani 1 1 d . . . . .
C35 C 0.3591(6) 0.5918(4) 0.0178(2) 0.027(2) Uani 1 1 d . . . . .
H35 H 0.3101 0.6212 0.0193 0.032 Uiso 1 1 calc R . . . .
C36 C 0.4239(6) 0.5949(4) 0.0415(2) 0.027(2) Uani 1 1 d . . . . .
C37 C 0.2826(6) 0.5484(5) -0.0334(2) 0.035(2) Uani 1 1 d . . . . .
C38 C 0.2951(8) 0.4926(8) -0.0582(3) 0.085(5) Uani 1 1 d . . . . .
H38A H 0.3446 0.5030 -0.0731 0.128 Uiso 1 1 calc GR . . . .
H38B H 0.2391 0.4867 -0.0706 0.128 Uiso 1 1 calc GR . . . .
H38C H 0.3094 0.4528 -0.0465 0.128 Uiso 1 1 calc GR . . . .
C39 C 0.2787(10) 0.6130(7) -0.0494(4) 0.090(6) Uani 1 1 d . . . . .
H39A H 0.2587 0.6453 -0.0336 0.135 Uiso 1 1 calc GR . . . .
H39B H 0.2361 0.6116 -0.0676 0.135 Uiso 1 1 calc GR . . . .
H39C H 0.3389 0.6246 -0.0575 0.135 Uiso 1 1 calc GR . . . .
C40 C 0.1947(7) 0.5382(7) -0.0165(3) 0.059(4) Uani 1 1 d . . . . .
H40A H 0.1966 0.4976 -0.0044 0.088 Uiso 1 1 calc GR . . . .
H40B H 0.1459 0.5365 -0.0326 0.088 Uiso 1 1 calc GR . . . .
H40C H 0.1837 0.5738 -0.0014 0.088 Uiso 1 1 calc GR . . . .
C41 C 0.5656(6) 0.4535(5) 0.0111(2) 0.031(2) Uani 1 1 d . . . . .
H41 H 0.5605 0.4271 -0.0077 0.037 Uiso 1 1 calc R . . . .
C42 C 0.6956(6) 0.3876(5) 0.0246(2) 0.028(2) Uani 1 1 d . . . . .
H42 H 0.7074 0.3847 0.0007 0.034 Uiso 1 1 calc R . . . .
C43 C 0.7876(6) 0.3977(5) 0.0431(2) 0.029(2) Uani 1 1 d . . . . .
H43 H 0.8327 0.4194 0.0287 0.034 Uiso 1 1 calc R . . . .
C44 C 0.8173(6) 0.3289(5) 0.0507(2) 0.038(3) Uani 1 1 d . . . . .
H44A H 0.8565 0.3120 0.0332 0.045 Uiso 1 1 calc R . . . .
H44B H 0.8512 0.3275 0.0715 0.045 Uiso 1 1 calc R . . . .
C45 C 0.7322(7) 0.2904(5) 0.0532(2) 0.037(3) Uani 1 1 d . . . . .
C46 C 0.6616(6) 0.3234(5) 0.0369(2) 0.033(2) Uani 1 1 d . U . . .
C47 C 0.7175(8) 0.2291(5) 0.0650(3) 0.045(3) Uani 1 1 d . . . . .
H47 H 0.7648 0.2055 0.0750 0.054 Uiso 1 1 calc R . . . .
C48 C 0.6326(9) 0.2034(6) 0.0618(3) 0.053(3) Uani 1 1 d . . . . .
H48 H 0.6215 0.1621 0.0709 0.064 Uiso 1 1 calc R . . . .
C49 C 0.5619(8) 0.2347(6) 0.0460(3) 0.054(3) Uani 1 1 d . . . . .
H49 H 0.5048 0.2144 0.0436 0.065 Uiso 1 1 calc R . . . .
C50 C 0.5764(7) 0.2948(6) 0.0340(3) 0.044(3) Uani 1 1 d . . . . .
H50 H 0.5286 0.3174 0.0236 0.053 Uiso 1 1 calc R . . . .
C51 C 0.4136(6) 0.6444(5) 0.0659(2) 0.027(2) Uani 1 1 d . . . . .
H51 H 0.3625 0.6716 0.0635 0.033 Uiso 1 1 calc R . . . .
C52 C 0.4434(6) 0.7072(5) 0.1134(2) 0.028(2) Uani 1 1 d . . . . .
H52 H 0.3762 0.7102 0.1158 0.034 Uiso 1 1 calc R . . . .
C53 C 0.4857(6) 0.6945(5) 0.1475(2) 0.029(2) Uani 1 1 d . . . . .
H53 H 0.4403 0.6723 0.1615 0.035 Uiso 1 1 calc R . . . .
C54 C 0.5060(7) 0.7610(5) 0.1616(2) 0.036(2) Uani 1 1 d . . . . .
H54A H 0.4557 0.7760 0.1756 0.043 Uiso 1 1 calc R . . . .
H54B H 0.5624 0.7604 0.1746 0.043 Uiso 1 1 calc R . . . .
C55 C 0.5161(6) 0.8039(5) 0.1317(2) 0.033(2) Uani 1 1 d . . . . .
C56 C 0.4803(6) 0.7734(5) 0.1045(2) 0.028(2) Uani 1 1 d . . . . .
C57 C 0.5512(7) 0.8650(5) 0.1298(2) 0.039(3) Uani 1 1 d . . . . .
H57 H 0.5774 0.8849 0.1483 0.047 Uiso 1 1 calc R . . . .
C58 C 0.5477(7) 0.8973(5) 0.1000(3) 0.047(3) Uani 1 1 d . . . . .
H58 H 0.5707 0.9399 0.0982 0.056 Uiso 1 1 calc R . . . .
C59 C 0.5098(7) 0.8664(5) 0.0724(2) 0.039(3) Uani 1 1 d . . . . .
H59 H 0.5074 0.8889 0.0523 0.047 Uiso 1 1 calc R . . . .
C60 C 0.4760(7) 0.8040(5) 0.0740(2) 0.038(3) Uani 1 1 d . . . . .
C61 C 0.5851(6) 0.6328(5) 0.2401(2) 0.029(2) Uani 1 1 d . . . . .
C62 C 0.4917(6) 0.6224(5) 0.2459(2) 0.030(2) Uani 1 1 d . . . . .
C63 C 0.4564(7) 0.6359(5) 0.2768(2) 0.040(3) Uani 1 1 d . . . . .
H63 H 0.3937 0.6286 0.2801 0.049 Uiso 1 1 calc R . . . .
C64 C 0.5065(7) 0.6594(6) 0.3031(2) 0.043(3) Uani 1 1 d . . . . .
C65 C 0.5961(7) 0.6673(5) 0.2966(2) 0.041(3) Uani 1 1 d . . . . .
H65 H 0.6335 0.6814 0.3140 0.050 Uiso 1 1 calc R . . . .
C66 C 0.6388(7) 0.6564(5) 0.2660(2) 0.037(2) Uani 1 1 d . . . . .
C67 C 0.4643(7) 0.6694(6) 0.3371(3) 0.044(3) Uani 1 1 d . . . . .
C68 C 0.354(3) 0.667(2) 0.3339(8) 0.055(10) Uani 0.3333 1 d . U P B 1
H68A H 0.3280 0.7069 0.3424 0.082 Uiso 0.3333 1 calc GR . P B 1
H68B H 0.3306 0.6303 0.3464 0.082 Uiso 0.3333 1 calc GR . P B 1
H68C H 0.3372 0.6619 0.3109 0.082 Uiso 0.3333 1 calc GR . P B 1
C69 C 0.491(4) 0.736(2) 0.3491(11) 0.079(13) Uani 0.3333 1 d . U P B 1
H69A H 0.5542 0.7439 0.3436 0.118 Uiso 0.3333 1 calc GR . P B 1
H69B H 0.4829 0.7377 0.3727 0.118 Uiso 0.3333 1 calc GR . P B 1
H69C H 0.4524 0.7680 0.3387 0.118 Uiso 0.3333 1 calc GR . P B 1
C70 C 0.494(4) 0.626(3) 0.3582(12) 0.079(14) Uani 0.3333 1 d . U P B 1
H70A H 0.5597 0.6272 0.3594 0.118 Uiso 0.3333 1 calc GR . P B 1
H70B H 0.4747 0.5827 0.3509 0.118 Uiso 0.3333 1 calc GR . P B 1
H70C H 0.4680 0.6344 0.3797 0.118 Uiso 0.3333 1 calc GR . P B 1
C68A C 0.3875(15) 0.7194(12) 0.3343(4) 0.067(6) Uani 0.66 1 d . . P B 2
H68D H 0.4110 0.7589 0.3244 0.100 Uiso 0.66 1 calc GR . P B 2
H68E H 0.3638 0.7292 0.3560 0.100 Uiso 0.66 1 calc GR . P B 2
H68F H 0.3388 0.7019 0.3207 0.100 Uiso 0.66 1 calc GR . P B 2
C69A C 0.5377(14) 0.6935(12) 0.3622(4) 0.059(5) Uani 0.66 1 d . . P B 2
H69D H 0.5848 0.6606 0.3646 0.089 Uiso 0.66 1 calc GR . P B 2
H69E H 0.5091 0.7013 0.3833 0.089 Uiso 0.66 1 calc GR . P B 2
H69F H 0.5649 0.7335 0.3542 0.089 Uiso 0.66 1 calc GR . P B 2
C70A C 0.4305(18) 0.6060(11) 0.3492(4) 0.075(7) Uani 0.66 1 d . . P B 2
H70D H 0.3818 0.5908 0.3349 0.112 Uiso 0.66 1 calc GR . P B 2
H70E H 0.4075 0.6109 0.3714 0.112 Uiso 0.66 1 calc GR . P B 2
H70F H 0.4801 0.5748 0.3490 0.112 Uiso 0.66 1 calc GR . P B 2
C71 C 0.4284(6) 0.5957(5) 0.2226(2) 0.030(2) Uani 1 1 d . . . . .
H71 H 0.3668 0.5938 0.2291 0.036 Uiso 1 1 calc R . . . .
C72 C 0.3774(6) 0.5426(5) 0.1748(2) 0.029(2) Uani 1 1 d . . . . .
H72 H 0.3185 0.5658 0.1771 0.035 Uiso 1 1 calc R . . . .
C73 C 0.4060(5) 0.5389(5) 0.1377(2) 0.030(2) Uani 1 1 d . . . . .
H73 H 0.3837 0.5776 0.1257 0.036 Uiso 1 1 calc R . . . .
C74 C 0.3554(6) 0.4784(5) 0.1264(2) 0.033(2) Uani 1 1 d . . . . .
H74A H 0.2936 0.4894 0.1190 0.040 Uiso 1 1 calc R . . . .
H74B H 0.3880 0.4571 0.1084 0.040 Uiso 1 1 calc R . . . .
C75 C 0.3523(6) 0.4360(5) 0.1558(2) 0.035(2) Uani 1 1 d . . . . .
C76 C 0.3663(6) 0.4725(5) 0.1839(2) 0.031(2) Uani 1 1 d . . . . .
C77 C 0.3369(7) 0.3706(6) 0.1589(3) 0.046(3) Uani 1 1 d . . . . .
H77 H 0.3257 0.3451 0.1402 0.055 Uiso 1 1 calc R . . . .
C78 C 0.3379(7) 0.3426(6) 0.1893(3) 0.051(3) Uani 1 1 d . . . . .
H78 H 0.3285 0.2976 0.1912 0.061 Uiso 1 1 calc R . . . .
C79 C 0.3527(7) 0.3796(6) 0.2176(3) 0.051(3) Uani 1 1 d . . . . .
H79 H 0.3537 0.3598 0.2384 0.062 Uiso 1 1 calc R . . . .
C80 C 0.3658(6) 0.4456(5) 0.2144(2) 0.038(3) Uani 1 1 d . . . . .
H80 H 0.3743 0.4717 0.2331 0.046 Uiso 1 1 calc R . . . .
C81 C 0.7346(7) 0.6720(6) 0.2642(2) 0.044(3) Uani 1 1 d . . . . .
H81 H 0.7619 0.6881 0.2835 0.052 Uiso 1 1 calc R . . . .
C82 C 0.8792(6) 0.6854(6) 0.2413(2) 0.042(3) Uani 1 1 d . . . . .
H82 H 0.9002 0.6833 0.2644 0.051 Uiso 1 1 calc R . . . .
C83 C 0.9407(6) 0.6430(6) 0.2195(2) 0.040(3) Uani 1 1 d . . . . .
H83 H 0.9668 0.6058 0.2318 0.047 Uiso 1 1 calc R . . . .
C84 C 1.0144(6) 0.6880(6) 0.2063(3) 0.045(3) Uani 1 1 d . . . . .
H84A H 1.0685 0.6874 0.2204 0.054 Uiso 1 1 calc R . . . .
H84B H 1.0322 0.6754 0.1839 0.054 Uiso 1 1 calc R . . . .
C85 C 0.9714(7) 0.7522(6) 0.2064(3) 0.044(3) Uani 1 1 d . . . . .
C86 C 0.8948(7) 0.7518(6) 0.2277(2) 0.044(3) Uani 1 1 d . . . . .
C87 C 0.9924(8) 0.8072(6) 0.1898(3) 0.053(3) Uani 1 1 d . . . . .
H87 H 1.0419 0.8077 0.1750 0.064 Uiso 1 1 calc R . . . .
C88 C 0.9409(10) 0.8621(7) 0.1945(4) 0.070(4) Uani 1 1 d . . . . .
H88 H 0.9548 0.9002 0.1827 0.085 Uiso 1 1 calc R . . . .
C89 C 0.8659(10) 0.8620(8) 0.2174(4) 0.083(5) Uani 1 1 d . . . . .
H89 H 0.8328 0.9003 0.2216 0.100 Uiso 1 1 calc R . . . .
C90 C 0.8438(9) 0.8068(7) 0.2327(3) 0.060(4) Uani 1 1 d . . . . .
H90 H 0.7932 0.8056 0.2469 0.072 Uiso 1 1 calc R . . . .
C91 C 0.7328(6) 0.5428(5) 0.1340(2) 0.026(2) Uani 1 1 d . . . . .
C92 C 0.7879(9) 0.3308(5) 0.1405(3) 0.056(3) Uani 1 1 d . . . . .
H92A H 0.7362 0.3151 0.1279 0.085 Uiso 1 1 calc GR . . . .
H92B H 0.7724 0.3307 0.1637 0.085 Uiso 1 1 calc GR . . . .
H92C H 0.8400 0.3026 0.1368 0.085 Uiso 1 1 calc GR . . . .
C93 C 1.0844(7) 0.5428(6) 0.1568(2) 0.047(3) Uani 1 1 d . . . . .
H93A H 1.1099 0.5163 0.1393 0.070 Uiso 1 1 calc GR . . . .
H93B H 1.0997 0.5239 0.1779 0.070 Uiso 1 1 calc GR . . . .
H93C H 1.1094 0.5864 0.1554 0.070 Uiso 1 1 calc GR . . . .
C94 C 0.8943(6) 0.6618(5) 0.0991(2) 0.036(2) Uani 1 1 d . . . . .
H94A H 0.8796 0.6805 0.0778 0.054 Uiso 1 1 calc GR . . . .
H94B H 0.9368 0.6899 0.1105 0.054 Uiso 1 1 calc GR . . . .
H94C H 0.8388 0.6573 0.1119 0.054 Uiso 1 1 calc GR . . . .
C95 C 0.5443(7) 0.3780(5) 0.1035(3) 0.046(3) Uani 1 1 d . . . . .
H95A H 0.4950 0.3782 0.0876 0.069 Uiso 1 1 calc GR . . . .
H95B H 0.5201 0.3679 0.1251 0.069 Uiso 1 1 calc GR . . . .
H95C H 0.5890 0.3454 0.0974 0.069 Uiso 1 1 calc GR . . . .
C96 C 0.6711(7) 0.7179(5) 0.0658(3) 0.044(3) Uani 1 1 d . . . . .
H96A H 0.6292 0.7173 0.0473 0.066 Uiso 1 1 calc GR . . . .
H96B H 0.7320 0.7285 0.0580 0.066 Uiso 1 1 calc GR . . . .
H96C H 0.6514 0.7503 0.0816 0.066 Uiso 1 1 calc GR . . . .
C97 C 0.6083(7) 0.4230(5) 0.1882(2) 0.044(3) Uani 1 1 d . . . . .
H97A H 0.6573 0.4257 0.1723 0.065 Uiso 1 1 calc GR . . . .
H97B H 0.5526 0.4093 0.1774 0.065 Uiso 1 1 calc GR . . . .
H97C H 0.6243 0.3918 0.2051 0.065 Uiso 1 1 calc GR . . . .
C98 C 0.7570(8) 0.7495(6) 0.1584(3) 0.049(3) Uani 1 1 d . . . . .
H98A H 0.7391 0.7614 0.1362 0.074 Uiso 1 1 calc GR . . . .
H98B H 0.8230 0.7500 0.1601 0.074 Uiso 1 1 calc GR . . . .
H98C H 0.7313 0.7804 0.1739 0.074 Uiso 1 1 calc GR . . . .
Cl0A Cl 0.17118(16) 0.53989(15) 0.25023(7) 0.0489(7) Uani 1 1 d . . . . .
O21 O 0.1942(5) 0.5914(4) 0.22882(19) 0.054(2) Uani 1 1 d . . . . .
O22 O 0.1562(7) 0.4822(4) 0.2314(2) 0.081(3) Uani 1 1 d . . . . .
O23 O 0.0941(6) 0.5559(5) 0.2688(2) 0.084(3) Uani 1 1 d . . . . .
O24 O 0.2455(5) 0.5283(5) 0.27179(19) 0.071(3) Uani 1 1 d . . . . .
Cl2 Cl 0.16475(16) 0.64975(14) 0.08989(7) 0.0448(7) Uani 1 1 d . . . . .
O25 O 0.2415(5) 0.6289(4) 0.10910(18) 0.053(2) Uani 1 1 d . . . . .
O26 O 0.1955(5) 0.6874(4) 0.0623(2) 0.064(3) Uani 1 1 d . . . . .
O27 O 0.1164(4) 0.5949(4) 0.07840(16) 0.0447(19) Uani 1 1 d . . . . .
O28 O 0.1043(5) 0.6873(4) 0.1099(2) 0.061(2) Uani 1 1 d . . . . .
O43 O 0.5517(6) 0.4565(4) 0.26339(17) 0.056(2) Uani 1 1 d . . . . .
H43A H 0.5579 0.4176 0.2582 0.084 Uiso 1 1 calc GR . . . .
C110 C 0.4917(11) 0.4614(8) 0.2896(3) 0.094(6) Uani 1 1 d . . . . .
H11A H 0.4336 0.4781 0.2819 0.140 Uiso 1 1 calc GR . . . .
H11B H 0.5167 0.4907 0.3060 0.140 Uiso 1 1 calc GR . . . .
H11C H 0.4827 0.4188 0.2993 0.140 Uiso 1 1 calc GR . . . .
O42 O 0.6299(7) 0.3419(4) 0.2681(2) 0.075(3) Uani 1 1 d . . . . .
H42A H 0.6620 0.3288 0.2836 0.113 Uiso 1 1 calc GR . . . .
C1AA C 0.5868(11) 0.2888(7) 0.2530(3) 0.075(4) Uani 1 1 d . . . . .
H1AA H 0.6313 0.2643 0.2404 0.113 Uiso 1 1 calc GR . . . .
H1AB H 0.5391 0.3044 0.2385 0.113 Uiso 1 1 calc GR . . . .
H1AC H 0.5603 0.2610 0.2697 0.113 Uiso 1 1 calc GR . . . .
O34 O 0.2157(7) 0.8654(6) 0.1344(2) 0.051(3) Uani 0.75 1 d . . P . .
H34 H 0.1614 0.8707 0.1290 0.077 Uiso 0.75 1 calc GR . P . .
O33 O 0.2692(9) 0.7901(6) 0.1849(3) 0.066(4) Uani 0.75 1 d . . P . .
H33A H 0.2229 0.8130 0.1825 0.100 Uiso 0.75 1 calc GR . P . .
C101 C 0.2472(8) 0.7277(7) 0.1809(3) 0.036(3) Uani 0.75 1 d . . P . .
H10J H 0.2138 0.7226 0.1604 0.054 Uiso 0.75 1 calc GR . P . .
H10K H 0.2095 0.7135 0.1991 0.054 Uiso 0.75 1 calc GR . P . .
H10L H 0.3025 0.7017 0.1801 0.054 Uiso 0.75 1 calc GR . P . .
O35 O 0.0505(9) 0.8817(9) 0.1148(4) 0.056(4) Uani 0.5 1 d . . P C 1
H35A H 0.0114 0.9083 0.1209 0.084 Uiso 0.5 1 calc GR . P C 1
O36 O 0.3054(11) 0.4931(7) -0.1608(4) 0.052(4) Uani 0.5 1 d . . P . .
H36 H 0.2837 0.4559 -0.1629 0.078 Uiso 0.5 1 calc GR . P . .
O39 O 0.4626(10) 0.5083(7) -0.1266(4) 0.055(4) Uani 0.5 1 d . . P . .
H39 H 0.4856 0.5167 -0.1448 0.083 Uiso 0.5 1 calc GR . P D .
C104 C 0.2383(12) 0.5348(9) -0.1535(4) 0.026(4) Uani 0.5 1 d . . P . .
H10P H 0.2281 0.5637 -0.1720 0.039 Uiso 0.5 1 calc GR . P . .
H10Q H 0.2554 0.5602 -0.1344 0.039 Uiso 0.5 1 calc GR . P . .
H10R H 0.1827 0.5109 -0.1488 0.039 Uiso 0.5 1 calc GR . P . .
C107 C 0.501(3) 0.459(3) -0.1146(11) 0.060(13) Uani 0.25 1 d . U P E 1
H10S H 0.4670 0.4200 -0.1210 0.091 Uiso 0.25 1 calc GR . P E 1
H10T H 0.5017 0.4620 -0.0908 0.091 Uiso 0.25 1 calc GR . P E 1
H10U H 0.5628 0.4556 -0.1228 0.091 Uiso 0.25 1 calc GR . P E 1
O41 O 0.6986(12) 0.4551(9) 0.3301(3) 0.063(5) Uani 0.5 1 d . . P . .
H41A H 0.7168 0.4256 0.3425 0.095 Uiso 0.5 1 calc GR . P . .
C109 C 0.668(3) 0.5049(14) 0.3481(7) 0.097(12) Uani 0.5 1 d . . P . .
H10V H 0.6471 0.5392 0.3337 0.146 Uiso 0.5 1 calc GR . P . .
H10W H 0.7177 0.5213 0.3618 0.146 Uiso 0.5 1 calc GR . P . .
H10X H 0.6185 0.4905 0.3620 0.146 Uiso 0.5 1 calc GR . P . .
O37 O 0.0429(14) 0.1479(8) 0.0536(3) 0.069(6) Uani 0.5 1 d . . P F 1
H37 H 0.0766 0.1497 0.0700 0.103 Uiso 0.5 1 calc GR . P F 1
C105 C -0.0196(14) 0.1939(11) 0.0555(5) 0.041(5) Uani 0.5 1 d . U P F 1
H10Y H -0.0701 0.1834 0.0410 0.062 Uiso 0.5 1 calc GR . P F 1
H H 0.0069 0.2351 0.0489 0.062 Uiso 0.5 1 calc GR . P F 1
HA H -0.0416 0.1971 0.0779 0.062 Uiso 0.5 1 calc GR . P F 1
C103 C 0.0125(19) 0.8392(14) 0.0939(8) 0.079(8) Uani 0.5 1 d . U P C 1
H10M H 0.0053 0.8594 0.0726 0.118 Uiso 0.5 1 calc GR . P C 1
H10N H -0.0468 0.8261 0.1022 0.118 Uiso 0.5 1 calc GR . P C 1
H10O H 0.0515 0.8013 0.0920 0.118 Uiso 0.5 1 calc GR . P C 1
C10A C 1.218(3) 0.2500(18) 0.0396(10) 0.068(12) Uani 0.5 1 d . U P A 2
H10D H 1.1805 0.2368 0.0580 0.101 Uiso 0.5 1 calc GR . P A 2
H10E H 1.2711 0.2215 0.0382 0.101 Uiso 0.5 1 calc GR . P A 2
H10F H 1.1833 0.2472 0.0195 0.101 Uiso 0.5 1 calc GR . P A 2
C112 C 0.2669(12) 0.8544(10) 0.1070(4) 0.076(6) Uani 0.75 1 d . . P . .
H11D H 0.2428 0.8796 0.0889 0.114 Uiso 0.75 1 calc GR . P . .
H11E H 0.2647 0.8085 0.1015 0.114 Uiso 0.75 1 calc GR . P . .
H11F H 0.3296 0.8671 0.1112 0.114 Uiso 0.75 1 calc GR . P . .
C108 C 0.8851(14) 0.5187(12) 0.2982(4) 0.096(7) Uani 0.75 1 d . . P . .
H10G H 0.9231 0.4987 0.2815 0.143 Uiso 0.75 1 calc GR . P . .
H10H H 0.8860 0.4922 0.3179 0.143 Uiso 0.75 1 calc GR . P . .
H10I H 0.9084 0.5617 0.3033 0.143 Uiso 0.75 1 calc GR . P . .
Na1 Na 0.2456(7) 0.0342(5) 0.06020(18) 0.114(3) Uani 0.75 1 d . . P G -1
H14 H 0.989(8) 0.574(6) 0.139(3) 0.06(4) Uiso 1 1 d . . . . .
H16 H 0.555(7) 0.467(6) 0.111(3) 0.04(4) Uiso 1 1 d . . . . .
Cl1 Cl 1.1766(10) 0.1794(5) 0.1374(4) 0.036(2) Uani 0.5 1 d . . P H 2
O30 O 1.2168(10) 0.2353(6) 0.1513(4) 0.041(4) Uani 0.5 1 d . U P H 2
O29 O 1.1134(13) 0.1965(9) 0.1163(4) 0.067(5) Uani 0.5 1 d . . P H 2
O32 O 1.1386(16) 0.1521(9) 0.1679(5) 0.106(8) Uani 0.5 1 d D U P H 2
O31 O 1.2363(14) 0.1300(9) 0.1337(6) 0.104(8) Uani 0.5 1 d D U P H 2
O45 O 0.3967(8) 0.1009(5) 0.0401(3) 0.068(4) Uani 0.75 1 d D U P G 1
H45 H 0.3475 0.1088 0.0495 0.102 Uiso 0.75 1 calc GR . P G 1
C111 C 0.4483(9) 0.0685(7) 0.0592(3) 0.042(3) Uani 0.75 1 d D U P G 1
H11G H 0.5041 0.0570 0.0477 0.063 Uiso 0.75 1 calc GR . P G 1
H11H H 0.4171 0.0292 0.0661 0.063 Uiso 0.75 1 calc GR . P G 1
H11I H 0.4631 0.0946 0.0783 0.063 Uiso 0.75 1 calc GR . P G 1
O46 O 0.353(3) 0.0889(16) 0.0713(9) 0.072(10) Uani 0.25 1 d D U P I 2
H46 H 0.3219 0.1087 0.0852 0.108 Uiso 0.25 1 calc GR . P I 2
C113 C 0.382(3) 0.0293(17) 0.0846(9) 0.049(12) Uani 0.25 1 d D U P I 2
H11J H 0.4376 0.0154 0.0734 0.073 Uiso 0.25 1 calc GR . P I 2
H11K H 0.3352 -0.0032 0.0817 0.073 Uiso 0.25 1 calc GR . P I 2
H11L H 0.3951 0.0348 0.1079 0.073 Uiso 0.25 1 calc GR . P I 2
Na4 Na 1.1977(18) 0.1815(15) 0.1397(7) 0.077(9) Uani 0.5 1 d . . P J 1
Na2 Na 0.176(4) 0.087(2) 0.0604(10) 0.085(13) Uani 0.125 1 d . U P I -2
Na3 Na 0.051(2) 0.870(2) 0.0528(9) 0.058(10) Uani 0.125 1 d . . P C -1

loop_
_atom_site_aniso_label
_atom_site_aniso_U_11
_atom_site_aniso_U_22
_atom_site_aniso_U_33
_atom_site_aniso_U_23
_atom_site_aniso_U_13
_atom_site_aniso_U_12
Ni1 0.0200(6) 0.0502(9) 0.0188(6) 0.0063(5) 0.0022(5) 0.0044(6)
Ni2 0.0179(5) 0.0366(7) 0.0160(5) 0.0014(5) 0.0026(4) 0.0035(5)
Ni3 0.0183(5) 0.0364(7) 0.0181(5) -0.0012(5) 0.0012(4) 0.0025(5)
Ni4 0.0167(5) 0.0380(7) 0.0185(5) -0.0010(5) 0.0023(5) 0.0032(5)
Ni5 0.0176(5) 0.0399(7) 0.0170(5) -0.0019(5) 0.0031(5) 0.0016(5)
Ni6 0.0201(6) 0.0531(9) 0.0193(6) -0.0061(6) 0.0026(5) -0.0016(6)
O40 0.045(6) 0.127(10) 0.011(4) 0.020(5) -0.009(4) -0.004(6)
O1 0.017(3) 0.043(4) 0.015(3) 0.004(3) -0.001(2) 0.002(3)
O2 0.020(3) 0.041(4) 0.016(3) 0.001(3) 0.004(2) 0.006(3)
O3 0.018(3) 0.043(4) 0.012(3) -0.002(3) 0.001(2) 0.000(3)
O4 0.019(3) 0.041(4) 0.024(3) 0.004(3) 0.003(2) 0.004(3)
O5 0.030(3) 0.073(6) 0.023(3) 0.017(3) 0.002(3) 0.008(4)
O6 0.021(3) 0.040(4) 0.012(3) -0.001(3) 0.004(2) 0.006(3)
O7 0.019(3) 0.036(4) 0.020(3) 0.002(3) -0.002(2) 0.001(3)
O8 0.022(3) 0.041(4) 0.021(3) -0.003(3) 0.004(2) 0.002(3)
O9 0.015(3) 0.037(4) 0.026(3) -0.002(3) 0.005(3) 0.006(3)
O10 0.024(3) 0.050(5) 0.018(3) -0.006(3) 0.003(2) 0.001(3)
O11 0.013(3) 0.036(4) 0.025(3) -0.004(3) 0.004(2) 0.003(3)
O12 0.022(3) 0.057(5) 0.027(3) -0.008(3) -0.002(3) -0.005(3)
O13 0.043(4) 0.051(5) 0.035(4) 0.017(4) -0.004(3) -0.010(4)
O14 0.015(3) 0.068(6) 0.022(3) 0.003(4) 0.001(3) 0.004(3)
O15 0.022(3) 0.041(4) 0.027(3) -0.001(3) 0.003(3) 0.000(3)
O16 0.036(4) 0.033(5) 0.044(4) -0.005(4) 0.015(3) 0.000(4)
O17 0.024(3) 0.037(4) 0.034(4) 0.007(3) 0.003(3) 0.005(3)
O18 0.034(3) 0.041(4) 0.023(3) 0.003(3) 0.005(3) 0.004(3)
O19 0.027(4) 0.035(4) 0.047(4) 0.005(3) -0.003(3) -0.005(3)
O20 0.024(3) 0.057(5) 0.027(3) 0.008(3) 0.003(3) -0.001(3)
N1 0.021(4) 0.039(5) 0.021(4) -0.002(3) 0.005(3) 0.003(3)
N2 0.021(4) 0.034(5) 0.022(4) -0.004(3) 0.007(3) 0.001(3)
N3 0.019(4) 0.029(5) 0.025(4) 0.000(3) 0.002(3) 0.006(3)
N4 0.022(4) 0.065(6) 0.024(4) -0.010(4) 0.002(3) -0.002(4)
N5 0.018(4) 0.062(6) 0.033(4) 0.018(4) 0.009(3) 0.008(4)
N6 0.018(3) 0.034(5) 0.022(4) 0.002(3) 0.002(3) 0.006(3)
C1 0.011(4) 0.030(6) 0.030(5) -0.001(4) 0.007(4) 0.000(4)
C2 0.024(5) 0.037(6) 0.038(5) 0.008(5) 0.008(4) 0.003(4)
C3 0.019(5) 0.040(7) 0.055(7) 0.009(5) 0.008(4) 0.008(4)
C4 0.030(5) 0.037(6) 0.031(5) 0.002(4) 0.002(4) 0.005(5)
C5 0.030(5) 0.045(7) 0.036(5) -0.001(5) 0.010(4) -0.001(5)
C6 0.021(5) 0.033(6) 0.027(5) 0.000(4) 0.006(4) 0.004(4)
C7 0.025(5) 0.052(8) 0.054(7) 0.000(6) 0.006(5) 0.017(5)
C8 0.015(10) 0.036(14) 0.040(14) -0.006(11) -0.003(9) 0.017(10)
C9 0.049(15) 0.085(19) 0.101(19) 0.021(16) 0.045(14) 0.030(14)
C8A 0.062(18) 0.10(2) 0.051(17) -0.014(17) 0.012(14) 0.014(19)
C9A 0.058(16) 0.078(19) 0.070(16) -0.002(14) 0.030(13) 0.044(14)
C10 0.037(14) 0.07(2) 0.060(18) -0.033(16) -0.020(13) 0.033(14)
C11 0.037(6) 0.052(7) 0.037(6) 0.019(5) -0.004(5) 0.009(5)
C12 0.035(6) 0.091(10) 0.023(5) 0.023(6) 0.000(4) 0.019(6)
C13 0.032(6) 0.111(11) 0.024(5) 0.013(6) 0.000(5) 0.010(7)
C14 0.050(7) 0.129(14) 0.025(6) 0.033(7) 0.009(5) 0.015(8)
C15 0.034(7) 0.146(16) 0.060(9) 0.065(10) 0.018(6) 0.032(9)
C16 0.028(6) 0.090(12) 0.071(9) 0.054(8) 0.010(6) 0.015(7)
C17 0.055(9) 0.125(15) 0.074(10) 0.069(11) 0.004(8) 0.004(10)
C18 0.076(9) 0.098(10) 0.083(9) 0.038(8) 0.002(8) -0.005(8)
C19 0.084(9) 0.091(10) 0.108(10) 0.044(8) 0.004(8) 0.003(8)
C20 0.052(8) 0.070(10) 0.072(9) 0.042(8) 0.007(7) 0.010(7)
C21 0.033(5) 0.033(6) 0.021(5) -0.005(4) 0.002(4) -0.006(5)
C22 0.030(5) 0.043(7) 0.013(4) 0.000(4) 0.006(4) 0.004(4)
C23 0.026(5) 0.037(6) 0.015(4) -0.006(4) 0.002(4) 0.005(4)
C24 0.026(5) 0.050(7) 0.017(4) 0.006(4) 0.007(4) 0.002(5)
C25 0.026(5) 0.047(7) 0.018(4) 0.002(4) 0.004(4) 0.005(5)
C26 0.040(6) 0.037(6) 0.010(4) 0.002(4) 0.007(4) 0.005(5)
C27 0.032(6) 0.046(7) 0.023(5) 0.013(4) 0.004(4) 0.007(5)
C28 0.057(7) 0.039(7) 0.033(6) 0.019(5) 0.004(5) 0.004(6)
C29 0.034(6) 0.049(8) 0.039(6) 0.011(5) 0.004(5) -0.004(5)
C30 0.024(5) 0.051(8) 0.027(5) 0.005(5) 0.009(4) 0.002(5)
C31 0.014(4) 0.045(6) 0.018(4) 0.003(4) 0.002(3) -0.005(4)
C32 0.021(4) 0.045(7) 0.026(5) 0.000(4) 0.004(4) -0.003(4)
C33 0.022(4) 0.059(7) 0.023(5) 0.001(4) -0.002(4) 0.001(5)
C34 0.025(5) 0.041(7) 0.029(5) 0.011(4) 0.001(4) -0.001(5)
C35 0.023(4) 0.029(6) 0.028(5) 0.008(4) -0.001(4) 0.002(4)
C36 0.027(5) 0.032(6) 0.022(4) 0.008(4) 0.000(4) 0.002(4)
C37 0.026(5) 0.048(7) 0.030(5) 0.013(5) -0.008(4) -0.007(5)
C38 0.039(7) 0.174(16) 0.043(7) -0.035(9) -0.024(6) 0.023(9)
C39 0.086(11) 0.101(12) 0.084(10) 0.052(9) -0.058(9) -0.040(9)
C40 0.028(6) 0.101(11) 0.047(7) -0.001(7) -0.003(5) -0.005(6)
C41 0.030(5) 0.045(6) 0.017(4) -0.001(4) 0.003(4) -0.004(5)
C42 0.023(5) 0.037(6) 0.025(5) -0.010(4) 0.000(4) -0.003(4)
C43 0.031(5) 0.035(6) 0.020(4) -0.005(4) 0.007(4) 0.004(4)
C44 0.026(5) 0.049(7) 0.038(6) -0.006(5) -0.002(4) 0.012(5)
C45 0.037(6) 0.038(7) 0.036(6) -0.006(5) 0.010(5) 0.004(5)
C46 0.029(5) 0.041(6) 0.029(5) -0.001(4) 0.009(4) -0.006(4)
C47 0.050(7) 0.043(8) 0.042(6) 0.006(5) 0.017(5) 0.011(5)
C48 0.058(8) 0.050(8) 0.052(7) -0.004(6) 0.027(6) -0.007(6)
C49 0.046(7) 0.053(8) 0.063(8) -0.009(6) 0.032(6) -0.019(6)
C50 0.033(6) 0.057(8) 0.043(6) -0.015(5) 0.017(5) 0.002(5)
C51 0.016(4) 0.036(6) 0.029(5) 0.007(4) 0.001(4) 0.002(4)
C52 0.019(4) 0.032(6) 0.032(5) 0.004(4) 0.009(4) 0.005(4)
C53 0.021(5) 0.040(6) 0.026(5) 0.000(4) 0.004(4) 0.005(4)
C54 0.036(6) 0.043(7) 0.029(5) 0.000(5) 0.011(4) 0.009(5)
C55 0.022(5) 0.051(7) 0.026(5) -0.004(5) 0.007(4) 0.012(5)
C56 0.017(4) 0.035(6) 0.032(5) 0.004(4) 0.003(4) 0.004(4)
C57 0.046(6) 0.036(7) 0.035(6) -0.001(5) 0.002(5) -0.002(5)
C58 0.048(7) 0.035(7) 0.057(7) -0.001(6) 0.014(5) -0.009(5)
C59 0.044(6) 0.045(7) 0.028(5) -0.003(5) 0.006(5) -0.002(5)
C60 0.040(6) 0.044(7) 0.031(5) 0.008(5) 0.010(5) 0.005(5)
C61 0.024(5) 0.048(7) 0.016(4) -0.012(4) 0.007(4) -0.002(4)
C62 0.032(5) 0.031(6) 0.026(5) -0.002(4) 0.008(4) 0.004(4)
C63 0.036(6) 0.051(7) 0.035(6) 0.005(5) 0.022(5) 0.005(5)
C64 0.045(6) 0.053(8) 0.032(6) -0.019(5) 0.015(5) -0.008(5)
C65 0.044(6) 0.054(8) 0.026(5) -0.015(5) 0.009(5) -0.005(5)
C66 0.032(5) 0.055(7) 0.024(5) -0.008(5) 0.002(4) -0.008(5)
C67 0.044(6) 0.055(8) 0.034(6) -0.010(5) 0.014(5) -0.006(6)
C68 0.063(19) 0.06(2) 0.037(16) -0.009(16) 0.034(15) 0.012(17)
C69 0.10(2) 0.08(2) 0.06(2) -0.016(18) 0.053(19) -0.01(2)
C70 0.08(2) 0.09(3) 0.07(2) 0.00(2) 0.03(2) 0.01(2)
C68A 0.084(16) 0.087(18) 0.029(10) -0.026(10) 0.021(10) 0.029(13)
C69A 0.070(13) 0.077(16) 0.031(10) -0.021(10) 0.011(9) -0.023(12)
C70A 0.112(19) 0.085(17) 0.028(10) -0.010(10) 0.036(12) -0.021(16)
C71 0.026(5) 0.041(6) 0.025(5) 0.005(4) 0.010(4) -0.001(4)
C72 0.021(5) 0.036(6) 0.030(5) -0.006(4) 0.006(4) -0.003(4)
C73 0.015(4) 0.045(7) 0.030(5) -0.002(4) 0.007(4) 0.003(4)
C74 0.028(5) 0.045(7) 0.026(5) -0.013(4) 0.007(4) -0.005(5)
C75 0.021(5) 0.041(7) 0.042(6) -0.007(5) 0.002(4) -0.013(5)
C76 0.021(4) 0.038(7) 0.034(5) -0.003(4) 0.009(4) -0.007(4)
C77 0.038(6) 0.053(8) 0.046(7) -0.009(5) 0.015(5) -0.013(5)
C78 0.043(6) 0.056(8) 0.053(7) -0.003(6) 0.015(6) -0.020(6)
C79 0.043(6) 0.062(9) 0.049(7) 0.016(6) 0.009(5) -0.009(6)
C80 0.029(5) 0.048(8) 0.037(6) 0.002(5) 0.006(4) -0.011(5)
C81 0.032(6) 0.073(9) 0.026(5) -0.020(5) -0.003(4) -0.001(5)
C82 0.031(6) 0.067(9) 0.029(5) -0.015(5) -0.005(4) -0.006(5)
C83 0.026(5) 0.064(8) 0.029(5) -0.011(5) -0.012(4) -0.003(5)
C84 0.016(5) 0.068(9) 0.050(7) -0.022(6) -0.001(4) -0.006(5)
C85 0.026(5) 0.063(9) 0.042(6) -0.015(6) -0.008(5) -0.014(6)
C86 0.030(5) 0.065(9) 0.037(6) -0.025(6) -0.016(5) 0.001(6)
C87 0.035(6) 0.061(9) 0.063(8) -0.025(7) -0.007(6) -0.014(6)
C88 0.063(9) 0.052(9) 0.096(11) -0.015(8) -0.029(8) -0.013(7)
C89 0.053(9) 0.079(12) 0.117(13) -0.049(10) -0.044(9) 0.008(8)
C90 0.053(8) 0.059(9) 0.068(8) -0.040(7) -0.002(6) -0.007(7)
C91 0.021(5) 0.033(6) 0.024(5) 0.002(4) 0.005(4) -0.001(4)
C92 0.080(9) 0.033(7) 0.056(7) 0.022(6) -0.015(7) -0.002(6)
C93 0.037(6) 0.065(8) 0.038(6) -0.001(5) 0.000(5) 0.004(6)
C94 0.025(5) 0.044(7) 0.038(6) -0.004(5) 0.006(4) 0.004(5)
C95 0.044(6) 0.049(8) 0.046(6) -0.004(6) 0.024(5) -0.005(5)
C96 0.041(6) 0.043(7) 0.048(6) 0.004(5) 0.020(5) 0.006(5)
C97 0.046(6) 0.047(7) 0.038(6) 0.005(5) 0.007(5) 0.000(6)
C98 0.041(6) 0.060(8) 0.046(7) -0.006(6) -0.012(5) -0.014(6)
Cl0A 0.0276(12) 0.059(2) 0.0598(17) 0.0149(15) -0.0003(12) -0.0008(13)
O21 0.047(5) 0.052(5) 0.064(5) 0.003(4) 0.009(4) -0.009(4)
O22 0.097(7) 0.051(6) 0.096(7) 0.003(5) -0.029(6) -0.025(6)
O23 0.050(5) 0.107(8) 0.095(7) 0.029(6) 0.042(5) 0.016(5)
O24 0.040(4) 0.118(8) 0.055(5) 0.024(5) -0.020(4) -0.014(5)
Cl2 0.0220(12) 0.060(2) 0.0520(16) 0.0050(13) -0.0010(11) 0.0024(12)
O25 0.025(4) 0.082(6) 0.051(5) 0.011(4) -0.016(3) 0.001(4)
O26 0.036(4) 0.090(7) 0.067(6) 0.033(5) -0.002(4) -0.002(4)
O27 0.032(4) 0.060(5) 0.042(4) -0.007(4) 0.002(3) -0.008(3)
O28 0.034(4) 0.071(6) 0.077(6) -0.014(5) 0.002(4) 0.005(4)
O43 0.078(6) 0.059(5) 0.030(4) 0.003(4) 0.013(4) 0.000(5)
C110 0.120(13) 0.121(15) 0.040(7) 0.017(8) 0.035(8) 0.034(11)
O42 0.099(8) 0.064(6) 0.064(6) 0.002(5) -0.030(5) 0.002(6)
C1AA 0.095(11) 0.082(11) 0.050(8) -0.013(7) 0.009(8) -0.028(9)
O34 0.039(6) 0.071(8) 0.044(6) 0.006(5) -0.007(5) 0.019(5)
O33 0.092(9) 0.068(9) 0.039(6) 0.018(6) -0.038(6) -0.021(7)
C101 0.020(6) 0.057(10) 0.032(7) -0.008(6) 0.011(5) -0.007(6)
O35 0.024(8) 0.079(13) 0.065(10) -0.015(9) -0.018(7) 0.018(8)
O36 0.073(11) 0.044(10) 0.039(8) 0.002(7) -0.006(8) -0.008(9)
O39 0.041(9) 0.031(9) 0.093(13) 0.002(9) -0.001(8) 0.000(7)
C104 0.028(9) 0.027(11) 0.023(9) -0.009(8) 0.010(7) 0.009(8)
C107 0.06(2) 0.06(2) 0.05(2) 0.013(19) 0.019(18) 0.05(2)
O41 0.068(11) 0.090(14) 0.031(8) 0.014(9) -0.010(8) 0.006(10)
C109 0.17(3) 0.07(2) 0.057(17) -0.038(15) -0.03(2) 0.04(2)
O37 0.125(17) 0.051(11) 0.030(8) -0.020(8) -0.002(9) 0.041(11)
C105 0.041(6) 0.042(6) 0.041(6) -0.001(3) 0.002(3) 0.004(3)
C103 0.076(13) 0.064(13) 0.095(13) 0.021(11) -0.041(11) 0.008(11)
C10A 0.08(2) 0.04(2) 0.07(2) -0.023(15) 0.009(17) 0.017(16)
C112 0.053(11) 0.110(17) 0.066(12) 0.025(11) 0.001(9) 0.031(11)
C108 0.105(17) 0.14(2) 0.045(10) -0.002(12) -0.017(11) 0.013(15)
Na1 0.137(8) 0.157(9) 0.050(4) -0.021(5) -0.019(5) -0.015(8)
Cl1 0.036(6) 0.022(4) 0.049(5) 0.006(3) -0.015(4) -0.002(3)
O30 0.063(9) 0.005(7) 0.053(9) -0.006(6) -0.041(8) -0.002(6)
O29 0.093(13) 0.067(12) 0.043(9) 0.014(8) -0.041(9) -0.020(10)
O32 0.150(18) 0.061(12) 0.107(15) 0.034(11) -0.022(14) -0.028(12)
O31 0.073(12) 0.038(11) 0.20(2) -0.053(12) 0.003(13) 0.027(10)
O45 0.074(7) 0.059(7) 0.071(7) -0.056(6) 0.030(6) -0.042(6)
C111 0.042(4) 0.042(4) 0.042(4) -0.0021(14) 0.0009(14) -0.0015(14)
O46 0.072(10) 0.072(10) 0.072(10) 0.0001(14) -0.0002(14) -0.0001(14)
C113 0.07(2) 0.04(2) 0.035(18) -0.024(16) 0.010(17) -0.030(18)
Na4 0.035(12) 0.145(19) 0.051(9) -0.033(10) -0.023(8) 0.006(9)
Na2 0.13(3) 0.08(2) 0.048(18) 0.014(17) -0.006(19) 0.04(2)
Na3 0.031(18) 0.08(3) 0.06(2) -0.02(2) -0.020(16) -0.007(18)

loop_
_atom_type_symbol
_atom_type_description
_atom_type_scat_dispersion_real
_atom_type_scat_dispersion_imag
_atom_type_scat_source
C C 0.0033 0.0016 'International Tables Vol C Tables 4.2.6.8 and 6.1.1.4'
H H 0.0000 0.0000 'International Tables Vol C Tables 4.2.6.8 and 6.1.1.4'
Cl Cl 0.1484 0.1585 'International Tables Vol C Tables 4.2.6.8 and 6.1.1.4'
N N 0.0061 0.0033 'International Tables Vol C Tables 4.2.6.8 and 6.1.1.4'
Na Na 0.0362 0.0249 'International Tables Vol C Tables 4.2.6.8 and 6.1.1.4'
Ni Ni 0.3393 1.1124 'International Tables Vol C Tables 4.2.6.8 and 6.1.1.4'
O O 0.0106 0.0060 'International Tables Vol C Tables 4.2.6.8 and 6.1.1.4'

loop_
_geom_angle_atom_site_label_1
_geom_angle_atom_site_label_2
_geom_angle_atom_site_label_3
_geom_angle
_geom_angle_site_symmetry_1
_geom_angle_site_symmetry_3
O1 Ni1 O14 81.7(2) . .
O4 Ni1 O1 82.9(2) . .
O4 Ni1 O5 173.1(2) . .
O4 Ni1 O13 90.6(3) . .
O4 Ni1 O14 84.1(2) . .
O5 Ni1 O1 103.1(2) . .
O5 Ni1 O13 93.4(3) . .
O5 Ni1 O14 93.3(3) . .
O13 Ni1 O1 83.4(3) . .
O13 Ni1 O14 164.7(3) . .
N5 Ni1 O1 173.1(3) . .
N5 Ni1 O4 91.7(3) . .
N5 Ni1 O5 82.1(3) . .
N5 Ni1 O13 101.0(3) . .
N5 Ni1 O14 93.5(3) . .
O1 Ni2 Ni3 80.40(15) . .
O1 Ni2 O15 78.8(2) . .
O4 Ni2 Ni3 130.93(18) . .
O4 Ni2 O1 80.9(2) . .
O4 Ni2 O6 171.9(2) . .
O4 Ni2 O8 91.8(2) . .
O4 Ni2 O15 85.3(2) . .
O6 Ni2 Ni3 47.42(17) . .
O6 Ni2 O1 105.5(2) . .
O6 Ni2 O8 83.3(2) . .
O6 Ni2 O15 100.6(2) . .
O8 Ni2 Ni3 43.77(16) . .
O8 Ni2 O1 90.9(2) . .
O8 Ni2 O15 169.6(2) . .
O15 Ni2 Ni3 133.92(17) . .
N6 Ni2 Ni3 113.8(2) . .
N6 Ni2 O1 165.8(3) . .
N6 Ni2 O4 89.5(3) . .
N6 Ni2 O6 85.0(2) . .
N6 Ni2 O8 100.0(3) . .
N6 Ni2 O15 90.0(3) . .
O2 Ni3 Ni2 73.97(16) . .
O2 Ni3 O6 82.6(2) . .
O2 Ni3 O16 78.0(3) . .
O6 Ni3 Ni2 44.53(15) . .
O7 Ni3 Ni2 132.43(18) . .
O7 Ni3 O2 79.8(2) . .
O7 Ni3 O6 93.8(2) . .
O7 Ni3 O16 87.7(3) . .
O8 Ni3 Ni2 46.68(18) . .
O8 Ni3 O2 103.5(2) . .
O8 Ni3 O6 83.3(2) . .
O8 Ni3 O7 175.3(2) . .
O8 Ni3 O16 96.2(3) . .
O16 Ni3 Ni2 123.3(2) . .
O16 Ni3 O6 160.0(2) . .
N2 Ni3 Ni2 115.3(2) . .
N2 Ni3 O2 170.4(3) . .
N2 Ni3 O6 102.4(3) . .
N2 Ni3 O7 91.7(3) . .
N2 Ni3 O8 85.3(3) . .
N2 Ni3 O16 97.5(3) . .
O2 Ni4 Ni5 75.07(15) . .
O2 Ni4 O11 83.8(2) . .
O2 Ni4 O17 77.4(2) . .
O7 Ni4 Ni5 133.43(18) . .
O7 Ni4 O2 80.4(2) . .
O7 Ni4 O9 175.9(2) . .
O7 Ni4 O11 94.9(2) . .
O7 Ni4 O17 87.4(2) . .
O9 Ni4 Ni5 46.19(18) . .
O9 Ni4 O2 102.8(2) . .
O9 Ni4 O11 82.9(2) . .
O9 Ni4 O17 95.8(2) . .
O11 Ni4 Ni5 44.04(15) . .
O11 Ni4 O17 160.4(2) . .
O17 Ni4 Ni5 123.79(17) . .
N3 Ni4 Ni5 114.7(2) . .
N3 Ni4 O2 170.0(3) . .
N3 Ni4 O7 90.8(3) . .
N3 Ni4 O9 86.2(3) . .
N3 Ni4 O11 101.8(3) . .
N3 Ni4 O17 97.6(3) . .
O3 Ni5 Ni4 80.16(14) . .
O3 Ni5 O18 80.3(2) . .
O9 Ni5 Ni4 43.55(16) . .
O9 Ni5 O3 90.2(2) . .
O9 Ni5 O18 170.2(2) . .
O10 Ni5 Ni4 130.71(19) . .
O10 Ni5 O3 81.0(2) . .
O10 Ni5 O9 91.7(3) . .
O10 Ni5 O11 172.4(3) . .
O10 Ni5 O18 84.7(3) . .
O11 Ni5 Ni4 47.15(17) . .
O11 Ni5 O3 104.7(2) . .
O11 Ni5 O9 83.4(2) . .
O11 Ni5 O18 101.1(3) . .
O18 Ni5 Ni4 135.32(17) . .
N1 Ni5 Ni4 114.1(2) . .
N1 Ni5 O3 165.6(3) . .
N1 Ni5 O9 101.5(3) . .
N1 Ni5 O10 90.3(3) . .
N1 Ni5 O11 85.1(3) . .
N1 Ni5 O18 87.6(3) . .
O3 Ni6 O19 82.6(3) . .
O3 Ni6 O20 81.2(2) . .
O10 Ni6 O3 83.3(2) . .
O10 Ni6 O12 173.6(3) . .
O10 Ni6 O19 89.3(3) . .
O10 Ni6 O20 86.7(3) . .
O12 Ni6 O3 102.9(2) . .
O12 Ni6 O19 92.9(3) . .
O12 Ni6 O20 92.7(3) . .
O19 Ni6 O20 163.7(3) . .
N4 Ni6 O3 171.6(3) . .
N4 Ni6 O10 92.0(3) . .
N4 Ni6 O12 81.7(3) . .
N4 Ni6 O19 104.4(3) . .
N4 Ni6 O20 91.5(3) . .
Ni1 O1 Ni2 94.6(2) . .
C91 O1 Ni1 137.0(6) . .
C91 O1 Ni2 120.5(5) . .
Ni4 O2 Ni3 99.3(2) . .
C91 O2 Ni3 130.0(6) . .
C91 O2 Ni4 130.7(6) . .
Ni6 O3 Ni5 94.5(2) . .
C91 O3 Ni5 120.4(5) . .
C91 O3 Ni6 137.3(6) . .
Ni1 O4 Ni2 100.3(2) . .
C1 O4 Ni1 129.4(5) . .
C1 O4 Ni2 129.3(5) . .
C13 O5 Ni1 114.2(5) . .
Ni2 O6 Ni3 88.1(2) . .
C23 O6 Ni2 111.8(5) . .
C23 O6 Ni3 118.3(5) . .
Ni4 O7 Ni3 100.6(2) . .
C31 O7 Ni3 128.4(6) . .
C31 O7 Ni4 130.7(6) . .
Ni3 O8 Ni2 89.5(3) . .
C43 O8 Ni2 116.6(5) . .
C43 O8 Ni3 112.7(5) . .
Ni4 O9 Ni5 90.3(2) . .
C53 O9 Ni4 111.4(5) . .
C53 O9 Ni5 116.4(5) . .
Ni6 O10 Ni5 100.3(2) . .
C61 O10 Ni5 129.8(6) . .
C61 O10 Ni6 128.3(5) . .
Ni5 O11 Ni4 88.8(2) . .
C73 O11 Ni4 116.5(6) . .
C73 O11 Ni5 112.5(5) . .
C83 O12 Ni6 115.9(5) . .
C92 O13 Ni1 133.5(7) . .
C93 O14 Ni1 121.4(7) . .
C94 O15 Ni2 122.1(5) . .
C95 O16 Ni3 133.6(6) . .
C96 O17 Ni4 131.0(6) . .
C97 O18 Ni5 122.6(5) . .
C98 O19 Ni6 136.9(6) . .
C71 N1 Ni5 126.8(6) . .
C71 N1 C72 120.1(7) . .
C72 N1 Ni5 112.8(5) . .
C41 N2 Ni3 126.3(6) . .
C41 N2 C42 120.6(7) . .
C42 N2 Ni3 113.0(5) . .
C51 N3 Ni4 125.6(6) . .
C51 N3 C52 121.4(7) . .
C52 N3 Ni4 112.5(5) . .
C81 N4 Ni6 123.9(7) . .
C81 N4 C82 119.5(8) . .
C82 N4 Ni6 115.7(6) . .
C11 N5 Ni1 125.9(7) . .
C11 N5 C12 119.6(8) . .
C12 N5 Ni1 114.5(6) . .
C21 N6 Ni2 127.5(6) . .
C21 N6 C22 120.9(7) . .
C22 N6 Ni2 111.4(5) . .
O4 C1 C2 120.1(8) . .
O4 C1 C6 121.4(8) . .
C2 C1 C6 118.5(8) . .
C1 C2 C3 119.5(8) . .
C1 C2 C11 126.9(9) . .
C3 C2 C11 113.5(9) . .
C4 C3 C2 122.3(9) . .
C3 C4 C5 116.9(9) . .
C3 C4 C7 121.3(9) . .
C5 C4 C7 121.8(9) . .
C4 C5 C6 124.6(9) . .
C1 C6 C21 124.4(8) . .
C5 C6 C1 118.1(8) . .
C5 C6 C21 117.2(8) . .
C4 C7 C8 110.6(12) . .
C4 C7 C9 104.9(12) . .
C4 C7 C9A 111.8(12) . .
C4 C7 C10A 106.9(17) . .
C9 C7 C8 101.7(17) . .
C8A C7 C4 111.6(18) . .
C8A C7 C9A 110(2) . .
C8A C7 C10A 111(2) . .
C9A C7 C10A 105(2) . .
C10 C7 C4 112.1(16) . .
C10 C7 C8 106.0(18) . .
C10 C7 C9 121(2) . .
N5 C11 C2 125.6(9) . .
N5 C12 C13 111.9(9) . .
N5 C12 C16 113.5(10) . .
C16 C12 C13 102.5(10) . .
O5 C13 C12 108.3(8) . .
O5 C13 C14 108.7(9) . .
C14 C13 C12 106.5(11) . .
C15 C14 C13 102.6(11) . .
C16 C15 C14 110.3(14) . .
C16 C15 C17 119.7(18) . .
C17 C15 C14 129.9(14) . .
C15 C16 C12 109.9(15) . .
C20 C16 C12 128.7(11) . .
C20 C16 C15 121.5(15) . .
C18 C17 C15 118.7(16) . .
C17 C18 C19 121.2(17) . .
C18 C19 C20 121.4(18) . .
C16 C20 C19 117.3(14) . .
N6 C21 C6 126.4(8) . .
N6 C22 C23 110.9(7) . .
N6 C22 C26 116.0(7) . .
C26 C22 C23 102.0(8) . .
O6 C23 C22 110.1(7) . .
O6 C23 C24 111.2(7) . .
C24 C23 C22 103.3(7) . .
C25 C24 C23 103.9(7) . .
C26 C25 C24 109.1(9) . .
C27 C25 C24 130.2(9) . .
C27 C25 C26 120.7(9) . .
C25 C26 C22 110.8(8) . .
C25 C26 C30 120.7(9) . .
C30 C26 C22 128.6(9) . .
C25 C27 C28 118.2(9) . .
C29 C28 C27 121.2(10) . .
C28 C29 C30 121.0(10) . .
C29 C30 C26 118.2(9) . .
O7 C31 C32 122.9(8) . .
O7 C31 C36 119.9(8) . .
C32 C31 C36 117.2(7) . .
C31 C32 C41 124.8(8) . .
C33 C32 C31 120.2(9) . .
C33 C32 C41 114.9(9) . .
C32 C33 C34 123.4(9) . .
C33 C34 C37 123.6(9) . .
C35 C34 C33 114.6(8) . .
C35 C34 C37 121.7(8) . .
C36 C35 C34 125.4(9) . .
C31 C36 C51 124.0(8) . .
C35 C36 C31 119.0(8) . .
C35 C36 C51 117.0(8) . .
C34 C37 C38 111.1(8) . .
C39 C37 C34 108.4(9) . .
C39 C37 C38 112.7(10) . .
C40 C37 C34 109.6(8) . .
C40 C37 C38 107.6(10) . .
C40 C37 C39 107.4(11) . .
N2 C41 C32 125.7(8) . .
N2 C42 C43 110.9(7) . .
N2 C42 C46 113.5(7) . .
C46 C42 C43 104.1(8) . .
O8 C43 C42 110.9(7) . .
O8 C43 C44 111.0(7) . .
C44 C43 C42 102.9(8) . .
C45 C44 C43 105.8(8) . .
C46 C45 C44 109.2(9) . .
C47 C45 C44 130.6(10) . .
C47 C45 C46 119.8(10) . .
C45 C46 C42 109.9(8) . .
C50 C46 C42 130.2(9) . .
C50 C46 C45 119.9(10) . .
C48 C47 C45 118.1(11) . .
C47 C48 C49 123.3(12) . .
C50 C49 C48 118.7(11) . .
C49 C50 C46 120.1(11) . .
N3 C51 C36 128.2(8) . .
N3 C52 C53 112.1(7) . .
N3 C52 C56 115.1(7) . .
C56 C52 C53 103.0(7) . .
O9 C53 C52 111.9(7) . .
O9 C53 C54 111.5(7) . .
C54 C53 C52 105.6(8) . .
C55 C54 C53 103.8(8) . .
C56 C55 C54 110.2(9) . .
C57 C55 C54 128.5(9) . .
C57 C55 C56 121.2(9) . .
C55 C56 C52 110.8(8) . .
C55 C56 C60 121.9(9) . .
C60 C56 C52 127.2(9) . .
C55 C57 C58 118.7(10) . .
C57 C58 C59 119.9(10) . .
C60 C59 C58 121.7(10) . .
C59 C60 C56 116.6(10) . .
O10 C61 C62 120.7(8) . .
O10 C61 C66 121.0(8) . .
C66 C61 C62 118.2(8) . .
C61 C62 C71 125.3(8) . .
C63 C62 C61 118.9(9) . .
C63 C62 C71 115.7(8) . .
C64 C63 C62 125.0(9) . .
C63 C64 C67 122.2(9) . .
C65 C64 C63 114.0(9) . .
C65 C64 C67 123.7(10) . .
C64 C65 C66 125.8(10) . .
C61 C66 C65 118.0(9) . .
C61 C66 C81 125.8(8) . .
C65 C66 C81 116.2(9) . .
C64 C67 C68 108.9(14) . .
C64 C67 C69A 110.8(10) . .
C69 C67 C64 108.2(16) . .
C69 C67 C68 108(3) . .
C70 C67 C64 111(2) . .
C70 C67 C68 111(3) . .
C70 C67 C69 109(3) . .
C68A C67 C64 108.7(11) . .
C68A C67 C69A 110.0(14) . .
C70A C67 C64 108.4(10) . .
C70A C67 C68A 111.8(15) . .
C70A C67 C69A 107.1(15) . .
N1 C71 C62 126.5(8) . .
N1 C72 C73 111.0(7) . .
N1 C72 C76 112.1(8) . .
C76 C72 C73 102.7(7) . .
O11 C73 C72 110.4(7) . .
O11 C73 C74 113.4(8) . .
C74 C73 C72 101.6(7) . .
C75 C74 C73 104.7(7) . .
C76 C75 C74 110.0(9) . .
C77 C75 C74 131.3(9) . .
C77 C75 C76 118.7(9) . .
C75 C76 C72 109.5(8) . .
C80 C76 C72 128.3(9) . .
C80 C76 C75 122.1(10) . .
C78 C77 C75 119.8(10) . .
C77 C78 C79 121.3(11) . .
C80 C79 C78 118.7(11) . .
C76 C80 C79 119.4(10) . .
N4 C81 C66 126.5(9) . .
N4 C82 C83 111.8(8) . .
N4 C82 C86 112.2(9) . .
C86 C82 C83 102.6(9) . .
O12 C83 C82 107.1(7) . .
O12 C83 C84 107.3(8) . .
C84 C83 C82 105.9(9) . .
C85 C84 C83 104.0(8) . .
C86 C85 C84 109.8(10) . .
C87 C85 C84 130.8(11) . .
C87 C85 C86 119.3(12) . .
C85 C86 C82 110.6(10) . .
C90 C86 C82 128.3(11) . .
C90 C86 C85 121.1(12) . .
C85 C87 C88 119.5(12) . .
C87 C88 C89 120.5(14) . .
C90 C89 C88 119.2(14) . .
C89 C90 C86 120.2(14) . .
O1 C91 O3 122.5(8) . .
O2 C91 O1 118.3(7) . .
O2 C91 O3 119.2(7) . .
O21 Cl0A O22 109.2(5) . .
O21 Cl0A O24 108.9(5) . .
O23 Cl0A O21 110.5(5) . .
O23 Cl0A O22 111.2(6) . .
O23 Cl0A O24 108.9(6) . .
O24 Cl0A O22 108.1(6) . .
O26 Cl2 O25 109.9(5) . .
O27 Cl2 O25 109.5(5) . .
O27 Cl2 O26 109.3(5) . .
O27 Cl2 O28 108.1(5) . .
O28 Cl2 O25 109.7(5) . .
O28 Cl2 O26 110.3(5) . .
C103 O35 Na3 46.3(17) . .
O35 C103 Na3 103(2) . .
O45 Na1 C111 24.6(3) . .
O30 Cl1 O32 97.5(14) . .
O29 Cl1 O30 109.8(11) . .
O29 Cl1 O32 112.8(17) . .
O29 Cl1 O31 126.0(18) . .
O31 Cl1 O30 112.8(15) . .
O31 Cl1 O32 93.0(13) . .
C111 O45 Na1 92.0(9) . .
O45 C111 Na1 63.3(8) . .
C113 O46 Na2 111(3) . .
C103 Na3 O35 31.0(11) . .

loop_
_geom_bond_atom_site_label_1
_geom_bond_atom_site_label_2
_geom_bond_distance
_geom_bond_site_symmetry_2
Ni1 O1 2.071(6) .
Ni1 O4 1.990(6) .
Ni1 O5 2.019(6) .
Ni1 O13 2.066(7) .
Ni1 O14 2.186(8) .
Ni1 N5 1.978(8) .
Ni2 Ni3 2.9086(15) .
Ni2 O1 2.121(5) .
Ni2 O4 2.022(6) .
Ni2 O6 2.041(6) .
Ni2 O8 2.116(6) .
Ni2 O15 2.176(6) .
Ni2 N6 1.972(7) .
Ni3 O2 2.030(6) .
Ni3 O6 2.143(6) .
Ni3 O7 2.013(6) .
Ni3 O8 2.012(6) .
Ni3 O16 2.139(7) .
Ni3 N2 1.967(7) .
Ni4 Ni5 2.9150(15) .
Ni4 O2 2.019(6) .
Ni4 O7 1.998(6) .
Ni4 O9 2.008(6) .
Ni4 O11 2.137(6) .
Ni4 O17 2.150(6) .
Ni4 N3 1.962(7) .
Ni5 O3 2.134(5) .
Ni5 O9 2.103(6) .
Ni5 O10 2.016(6) .
Ni5 O11 2.027(6) .
Ni5 O18 2.207(7) .
Ni5 N1 1.974(7) .
Ni6 O3 2.060(6) .
Ni6 O10 1.996(6) .
Ni6 O12 2.018(6) .
Ni6 O19 2.070(7) .
Ni6 O20 2.156(7) .
Ni6 N4 1.978(8) .
O40 C108 1.41(2) .
O1 C91 1.280(10) .
O2 C91 1.273(10) .
O3 C91 1.285(10) .
O4 C1 1.315(10) .
O5 C13 1.455(12) .
O6 C23 1.425(9) .
O7 C31 1.313(10) .
O8 C43 1.423(10) .
O9 C53 1.434(10) .
O10 C61 1.310(9) .
O11 C73 1.424(10) .
O12 C83 1.458(10) .
O13 C92 1.382(12) .
O14 C93 1.472(11) .
O15 C94 1.458(11) .
O16 C95 1.390(12) .
O17 C96 1.415(12) .
O18 C97 1.416(12) .
O19 C98 1.375(12) .
N1 C71 1.278(11) .
N1 C72 1.461(11) .
N2 C41 1.314(11) .
N2 C42 1.476(11) .
N3 C51 1.279(11) .
N3 C52 1.460(11) .
N4 C81 1.283(12) .
N4 C82 1.441(12) .
N5 C11 1.273(12) .
N5 C12 1.472(11) .
N6 C21 1.276(11) .
N6 C22 1.470(11) .
C1 C2 1.413(13) .
C1 C6 1.419(12) .
C2 C3 1.428(13) .
C2 C11 1.449(13) .
C3 C4 1.373(13) .
C4 C5 1.372(14) .
C4 C7 1.556(13) .
C5 C6 1.408(12) .
C6 C21 1.443(13) .
C7 C8 1.62(3) .
C7 C9 1.61(3) .
C7 C8A 1.38(4) .
C7 C9A 1.59(3) .
C7 C10 1.38(4) .
C7 C10A 1.66(4) .
C12 C13 1.510(16) .
C12 C16 1.503(19) .
C13 C14 1.508(15) .
C14 C15 1.48(2) .
C15 C16 1.391(17) .
C15 C17 1.40(2) .
C16 C20 1.351(19) .
C17 C18 1.34(2) .
C18 C19 1.37(2) .
C19 C20 1.397(19) .
C22 C23 1.561(11) .
C22 C26 1.509(14) .
C23 C24 1.524(13) .
C24 C25 1.509(13) .
C25 C26 1.390(13) .
C25 C27 1.369(14) .
C26 C30 1.391(13) .
C27 C28 1.394(15) .
C28 C29 1.368(14) .
C29 C30 1.376(15) .
C31 C32 1.417(13) .
C31 C36 1.441(12) .
C32 C33 1.394(12) .
C32 C41 1.457(13) .
C33 C34 1.401(13) .
C34 C35 1.397(13) .
C34 C37 1.527(12) .
C35 C36 1.368(12) .
C36 C51 1.445(13) .
C37 C38 1.555(17) .
C37 C39 1.498(16) .
C37 C40 1.490(13) .
C42 C43 1.572(12) .
C42 C46 1.514(14) .
C43 C44 1.529(14) .
C44 C45 1.497(14) .
C45 C46 1.417(14) .
C45 C47 1.379(15) .
C46 C50 1.399(14) .
C47 C48 1.371(16) .
C48 C49 1.393(18) .
C49 C50 1.360(16) .
C52 C53 1.556(12) .
C52 C56 1.525(13) .
C53 C54 1.530(14) .
C54 C55 1.527(13) .
C55 C56 1.390(13) .
C55 C57 1.375(14) .
C56 C60 1.409(13) .
C57 C58 1.397(14) .
C58 C59 1.420(14) .
C59 C60 1.391(15) .
C61 C62 1.419(13) .
C61 C66 1.417(12) .
C62 C63 1.403(12) .
C62 C71 1.449(13) .
C63 C64 1.399(14) .
C64 C65 1.363(14) .
C64 C67 1.545(13) .
C65 C66 1.425(13) .
C66 C81 1.455(14) .
C67 C68 1.64(4) .
C67 C69 1.51(5) .
C67 C70 1.33(5) .
C67 C68A 1.54(2) .
C67 C69A 1.58(2) .
C67 C70A 1.49(2) .
C72 C73 1.584(12) .
C72 C76 1.512(13) .
C73 C74 1.534(13) .
C74 C75 1.495(14) .
C75 C76 1.401(13) .
C75 C77 1.384(15) .
C76 C80 1.371(13) .
C77 C78 1.379(15) .
C78 C79 1.411(16) .
C79 C80 1.392(16) .
C82 C83 1.549(14) .
C82 C86 1.507(16) .
C83 C84 1.538(15) .
C84 C85 1.477(16) .
C85 C86 1.432(15) .
C85 C87 1.369(17) .
C86 C90 1.384(16) .
C87 C88 1.387(18) .
C88 C89 1.46(2) .
C89 C90 1.35(2) .
Cl0A O21 1.427(8) .
Cl0A O22 1.444(9) .
Cl0A O23 1.413(8) .
Cl0A O24 1.432(8) .
Cl2 O25 1.450(7) .
Cl2 O26 1.450(8) .
Cl2 O27 1.426(7) .
Cl2 O28 1.443(8) .
O43 C110 1.400(14) .
O42 C1AA 1.416(15) .
O34 C112 1.374(19) .
O33 C101 1.347(16) .
O35 C103 1.35(3) .
O35 Na3 2.56(4) .
O36 C104 1.35(2) .
O39 C107 1.28(4) .
O41 C109 1.35(3) .
O37 C105 1.33(2) .
C103 Na3 1.90(5) .
Na1 O45 2.756(15) .
Na1 C111 3.083(17) .
Cl1 O30 1.43(2) .
Cl1 O29 1.32(2) .
Cl1 O32 1.49(3) .
Cl1 O31 1.36(3) .
O45 C111 1.286(15) .
O46 C113 1.42(3) .
O46 Na2 2.66(7) .
